data_4349143
loop_
_publ_author_name
'H\"arling, Stephan M'
'G\"orls, Helmar'
'Krieck, Sven'
'Westerhausen, Matthias'

_publ_section_title
;
 Potassium-Mediated Hydrophosphorylation of Heterocumulenes with
 Diarylphosphane Oxide and Sulfide.
;
_journal_issue 20
_journal_name_full 'Inorganic chemistry'
_journal_page_first 10741
_journal_page_last 10750
_journal_paper_doi 10.1021/acs.inorgchem.6b01973
_journal_volume 55
_journal_year 2016
_chemical_formula_moiety 'C92 H128 K4 O8 P4'
_chemical_formula_sum 'C92 H128 K4 O8 P4'
_chemical_formula_weight 1642.22
_space_group_IT_number 15
_space_group_name_Hall '-C 2yc'
_space_group_name_H-M_alt 'C 1 2/c 1'
_symmetry_cell_setting monoclinic
_symmetry_space_group_name_Hall '-C 2yc'
_symmetry_space_group_name_H-M 'C 1 2/c 1'
_atom_sites_solution_hydrogens geom
_atom_sites_solution_primary direct
_atom_sites_solution_secondary difmap
_audit_creation_method SHELXL-97
_cell_angle_alpha 90
_cell_angle_beta 107.095(1)
_cell_angle_gamma 90
_cell_formula_units_Z 8
_cell_length_a 53.1394(5)
_cell_length_b 16.5632(2)
_cell_length_c 26.0779(3)
_cell_measurement_reflns_used 78446
_cell_measurement_temperature 133(2)
_cell_measurement_theta_max 27.10
_cell_measurement_theta_min 1.72
_cell_volume 21938.6(4)
_computing_cell_refinement DENZO
_computing_data_collection COLLECT
_computing_data_reduction DENZO
_computing_molecular_graphics SHELXTL/PC
_computing_publication_material SHELXL-97
_computing_structure_refinement 'SHELXL-97 (Sheldrick, 2008)'
_computing_structure_solution 'SHELXS-97 (Sheldrick, 2008)'
_diffrn_ambient_temperature 133(2)
_diffrn_measured_fraction_theta_full 0.996
_diffrn_measured_fraction_theta_max 0.996
_diffrn_measurement_device_type KappaCCD
_diffrn_measurement_method 'phi- + omega-scan'
_diffrn_radiation_monochromator graphite
_diffrn_radiation_source 'fine-focus sealed tube'
_diffrn_radiation_type MoK\a
_diffrn_radiation_wavelength 0.71073
_diffrn_reflns_av_R_equivalents 0.0727
_diffrn_reflns_av_sigmaI/netI 0.0578
_diffrn_reflns_limit_h_max 65
_diffrn_reflns_limit_h_min -68
_diffrn_reflns_limit_k_max 21
_diffrn_reflns_limit_k_min 0
_diffrn_reflns_limit_l_max 33
_diffrn_reflns_limit_l_min 0
_diffrn_reflns_number 78446
_diffrn_reflns_theta_full 27.10
_diffrn_reflns_theta_max 27.10
_diffrn_reflns_theta_min 1.72
_exptl_absorpt_coefficient_mu 0.264
_exptl_absorpt_correction_T_max 0.7456
_exptl_absorpt_correction_T_min 0.6925
_exptl_absorpt_correction_type multi-scan
_exptl_absorpt_process_details 'SADABS, Bruker-AXS, 2002'
_exptl_crystal_colour colourless
_exptl_crystal_density_diffrn 0.994
_exptl_crystal_density_method 'not measured'
_exptl_crystal_description prism
_exptl_crystal_F_000 7040
_exptl_crystal_size_max 0.122
_exptl_crystal_size_mid 0.100
_exptl_crystal_size_min 0.098
_refine_diff_density_max 1.345
_refine_diff_density_min -0.496
_refine_diff_density_rms 0.062
_refine_ls_extinction_method none
_refine_ls_goodness_of_fit_ref 1.053
_refine_ls_hydrogen_treatment constr
_refine_ls_matrix_type full
_refine_ls_number_parameters 1045
_refine_ls_number_reflns 24118
_refine_ls_number_restraints 0
_refine_ls_restrained_S_all 1.053
_refine_ls_R_factor_all 0.0856
_refine_ls_R_factor_gt 0.0587
_refine_ls_shift/su_max 0.009
_refine_ls_shift/su_mean 0.000
_refine_ls_structure_factor_coef Fsqd
_refine_ls_weighting_details 'calc w=1/[\s^2^(Fo^2^)+(0.0581P)^2^+36.3620P] where P=(Fo^2^+2Fc^2^)/3'
_refine_ls_weighting_scheme calc
_refine_ls_wR_factor_gt 0.1361
_refine_ls_wR_factor_ref 0.1466
_reflns_number_gt 17273
_reflns_number_total 24118
_reflns_threshold_expression >2sigma(I)
_cod_data_source_file ic6b01973_si_001.cif
_cod_data_source_block FO5903
_cod_original_sg_symbol_H-M 'C 2/c'
_cod_database_code 4349143
_platon_squeeze_void_probe_radius 1.20

loop_
_symmetry_equiv_pos_as_xyz
'x, y, z'
'-x, y, -z+1/2'
'x+1/2, y+1/2, z'
'-x+1/2, y+1/2, -z+1/2'
'-x, -y, -z'
'x, -y, z-1/2'
'-x+1/2, -y+1/2, -z'
'x+1/2, -y+1/2, z-1/2'

loop_
_atom_site_label
_atom_site_type_symbol
_atom_site_fract_x
_atom_site_fract_y
_atom_site_fract_z
_atom_site_U_iso_or_equiv
_atom_site_adp_type
_atom_site_occupancy
_atom_site_symmetry_multiplicity
_atom_site_calc_flag
_atom_site_refinement_flags
_atom_site_disorder_assembly
_atom_site_disorder_group
K1A K 0.607180(11) 0.56284(3) 0.39225(2) 0.02537(12) Uani 1 1 d . A .
P1A P 0.609794(13) 0.60315(4) 0.23757(3) 0.02524(14) Uani 1 1 d . A .
O1A O 0.61132(3) 0.57231(10) 0.29510(7) 0.0261(4) Uani 1 1 d . A .
O2A O 0.61387(5) 0.70317(13) 0.44968(9) 0.0525(6) Uani 1 1 d . . .
C1A C 0.58527(5) 0.68708(15) 0.21670(10) 0.0262(5) Uani 1 1 d . . .
C2A C 0.58271(5) 0.72265(17) 0.16591(10) 0.0323(6) Uani 1 1 d . . .
C3A C 0.56341(6) 0.78041(18) 0.14544(12) 0.0415(7) Uani 1 1 d . . .
H3AA H 0.5624 0.8045 0.1118 0.050 Uiso 1 1 calc R . .
C4A C 0.54560(6) 0.80431(19) 0.17221(13) 0.0428(7) Uani 1 1 d . . .
C5A C 0.54739(6) 0.76620(17) 0.21999(12) 0.0370(6) Uani 1 1 d . . .
H5AA H 0.5349 0.7794 0.2382 0.044 Uiso 1 1 calc R . .
C6A C 0.56672(5) 0.70908(16) 0.24303(10) 0.0288(5) Uani 1 1 d . . .
C7A C 0.60005(6) 0.6975(2) 0.13204(11) 0.0419(7) Uani 1 1 d . . .
H7AA H 0.5934 0.7216 0.0963 0.063 Uiso 1 1 calc R . .
H7AB H 0.5999 0.6386 0.1289 0.063 Uiso 1 1 calc R . .
H7AC H 0.6181 0.7161 0.1490 0.063 Uiso 1 1 calc R . .
C8A C 0.52532(8) 0.8688(2) 0.14965(15) 0.0617(10) Uani 1 1 d . . .
H8AA H 0.5119 0.8679 0.1687 0.092 Uiso 1 1 calc R . .
H8AB H 0.5169 0.8586 0.1114 0.092 Uiso 1 1 calc R . .
H8AC H 0.5339 0.9218 0.1542 0.092 Uiso 1 1 calc R . .
C9A C 0.56612(5) 0.67433(18) 0.29649(11) 0.0340(6) Uani 1 1 d . . .
H9AA H 0.5499 0.6913 0.3041 0.051 Uiso 1 1 calc R . .
H9AB H 0.5814 0.6940 0.3249 0.051 Uiso 1 1 calc R . .
H9AC H 0.5667 0.6153 0.2950 0.051 Uiso 1 1 calc R . .
C10A C 0.64125(5) 0.66060(16) 0.24774(10) 0.0286(6) Uani 1 1 d . . .
C11A C 0.65924(6) 0.63205(18) 0.22131(11) 0.0359(7) Uani 1 1 d . . .
C12A C 0.68312(6) 0.6719(2) 0.22860(14) 0.0462(8) Uani 1 1 d . . .
H12A H 0.6948 0.6533 0.2096 0.055 Uiso 1 1 calc R . .
C13A C 0.69048(6) 0.7373(2) 0.26218(15) 0.0500(9) Uani 1 1 d . . .
C14A C 0.67348(6) 0.76289(18) 0.29053(14) 0.0442(7) Uani 1 1 d . . .
H14A H 0.6787 0.8062 0.3153 0.053 Uiso 1 1 calc R . .
C15A C 0.64892(5) 0.72634(16) 0.28338(11) 0.0313(6) Uani 1 1 d . . .
C16A C 0.65405(7) 0.5583(2) 0.18601(12) 0.0456(8) Uani 1 1 d . . .
H16A H 0.6676 0.5536 0.1677 0.068 Uiso 1 1 calc R . .
H16B H 0.6367 0.5631 0.1593 0.068 Uiso 1 1 calc R . .
H16C H 0.6544 0.5101 0.2080 0.068 Uiso 1 1 calc R . .
C17A C 0.71636(7) 0.7800(2) 0.2681(2) 0.0748(13) Uani 1 1 d . . .
H17A H 0.7306 0.7403 0.2758 0.112 Uiso 1 1 calc R . .
H17B H 0.7196 0.8189 0.2977 0.112 Uiso 1 1 calc R . .
H17C H 0.7156 0.8086 0.2348 0.112 Uiso 1 1 calc R . .
C18A C 0.63148(6) 0.75940(17) 0.31443(12) 0.0370(6) Uani 1 1 d . . .
H18A H 0.6415 0.7972 0.3417 0.055 Uiso 1 1 calc R . .
H18B H 0.6250 0.7149 0.3319 0.055 Uiso 1 1 calc R . .
H18C H 0.6165 0.7876 0.2899 0.055 Uiso 1 1 calc R . .
C19A C 0.6068(2) 0.7819(5) 0.4363(3) 0.070(3) Uani 0.612(6) 1 d P A 1
H19G H 0.5906 0.7941 0.4460 0.084 Uiso 0.612(6) 1 calc PR A 1
H19H H 0.6028 0.7880 0.3969 0.084 Uiso 0.612(6) 1 calc PR A 1
C20A C 0.6274(2) 0.8418(4) 0.4628(3) 0.094(3) Uani 0.612(6) 1 d P A 1
H20A H 0.6205 0.8970 0.4527 0.113 Uiso 0.612(6) 1 calc PR A 1
H20B H 0.6430 0.8340 0.4502 0.113 Uiso 0.612(6) 1 calc PR A 1
C21A C 0.63529(19) 0.8331(6) 0.5238(3) 0.060(2) Uani 0.612(6) 1 d P A 1
H21A H 0.6507 0.8676 0.5405 0.073 Uiso 0.612(6) 1 calc PR A 1
H21B H 0.6206 0.8500 0.5375 0.073 Uiso 0.612(6) 1 calc PR A 1
C22A C 0.6413(3) 0.7547(9) 0.5360(5) 0.066(5) Uani 0.612(6) 1 d P A 1
H22A H 0.6444 0.7483 0.5751 0.079 Uiso 0.612(6) 1 calc PR A 1
H22B H 0.6582 0.7433 0.5286 0.079 Uiso 0.612(6) 1 calc PR A 1
C23A C 0.62198(13) 0.6910(3) 0.5083(2) 0.0516(16) Uani 0.612(6) 1 d P A 1
H23A H 0.6302 0.6370 0.5170 0.062 Uiso 0.612(6) 1 calc PR A 1
H23B H 0.6063 0.6931 0.5214 0.062 Uiso 0.612(6) 1 calc PR A 1
C19E C 0.5940(2) 0.7705(8) 0.4411(6) 0.052(3) Uani 0.388(6) 1 d P A 2
H19I H 0.5976 0.8100 0.4157 0.062 Uiso 0.388(6) 1 calc PR A 2
H19J H 0.5762 0.7479 0.4244 0.062 Uiso 0.388(6) 1 calc PR A 2
C20E C 0.5941(2) 0.8119(8) 0.4896(4) 0.080(4) Uani 0.388(6) 1 d P A 2
H20I H 0.5857 0.7768 0.5106 0.096 Uiso 0.388(6) 1 calc PR A 2
H20J H 0.5833 0.8614 0.4800 0.096 Uiso 0.388(6) 1 calc PR A 2
C21E C 0.6216(3) 0.8354(10) 0.5248(6) 0.062(4) Uani 0.388(6) 1 d P A 2
H21I H 0.6208 0.8532 0.5605 0.074 Uiso 0.388(6) 1 calc PR A 2
H21J H 0.6285 0.8807 0.5081 0.074 Uiso 0.388(6) 1 calc PR A 2
C22E C 0.6425(5) 0.7523(14) 0.5319(10) 0.077(10) Uani 0.388(6) 1 d P A 2
H22I H 0.6612 0.7674 0.5490 0.093 Uiso 0.388(6) 1 calc PR A 2
H22J H 0.6375 0.7085 0.5527 0.093 Uiso 0.388(6) 1 calc PR A 2
C23E C 0.63783(18) 0.7295(6) 0.4751(4) 0.059(3) Uani 0.388(6) 1 d P A 2
H23I H 0.6416 0.7771 0.4555 0.071 Uiso 0.388(6) 1 calc PR A 2
H23J H 0.6506 0.6869 0.4733 0.071 Uiso 0.388(6) 1 calc PR A 2
K1B K 0.595275(10) 0.41875(3) 0.26975(2) 0.02461(12) Uani 1 1 d . . .
P1B P 0.575239(12) 0.38657(4) 0.40973(2) 0.02429(14) Uani 1 1 d . . .
O1B O 0.58822(3) 0.40713(10) 0.36459(7) 0.0260(4) Uani 1 1 d . A .
O2B O 0.55157(4) 0.43042(12) 0.18813(7) 0.0340(4) Uani 1 1 d . A .
C1B C 0.54732(5) 0.31421(15) 0.38429(10) 0.0267(5) Uani 1 1 d . A .
C2B C 0.54190(5) 0.27020(16) 0.33566(11) 0.0323(6) Uani 1 1 d . . .
C3B C 0.52222(6) 0.21142(17) 0.32394(11) 0.0365(6) Uani 1 1 d . A .
H3BA H 0.5186 0.1831 0.2909 0.044 Uiso 1 1 calc R . .
C4B C 0.50769(6) 0.19266(17) 0.35864(12) 0.0368(6) Uani 1 1 d . . .
C5B C 0.51386(5) 0.23278(17) 0.40707(11) 0.0343(6) Uani 1 1 d . A .
H5BA H 0.5046 0.2194 0.4320 0.041 Uiso 1 1 calc R . .
C6B C 0.53329(5) 0.29239(16) 0.42080(10) 0.0287(5) Uani 1 1 d . . .
C7B C 0.55624(7) 0.28176(19) 0.29375(12) 0.0425(7) Uani 1 1 d . A .
H7BA H 0.5521 0.2368 0.2682 0.064 Uiso 1 1 calc R . .
H7BB H 0.5753 0.2833 0.3114 0.064 Uiso 1 1 calc R . .
H7BC H 0.5506 0.3326 0.2746 0.064 Uiso 1 1 calc R . .
C8B C 0.48583(7) 0.1308(2) 0.34321(15) 0.0514(8) Uani 1 1 d . A .
H8BA H 0.4879 0.0975 0.3137 0.077 Uiso 1 1 calc R . .
H8BB H 0.4688 0.1584 0.3318 0.077 Uiso 1 1 calc R . .
H8BC H 0.4866 0.0963 0.3742 0.077 Uiso 1 1 calc R . .
C9B C 0.53899(6) 0.33032(19) 0.47554(11) 0.0385(7) Uani 1 1 d . A .
H9BA H 0.5291 0.3018 0.4964 0.058 Uiso 1 1 calc R . .
H9BB H 0.5337 0.3872 0.4717 0.058 Uiso 1 1 calc R . .
H9BC H 0.5579 0.3266 0.4941 0.058 Uiso 1 1 calc R . .
C10B C 0.55695(5) 0.48185(15) 0.41491(10) 0.0253(5) Uani 1 1 d . A .
C11B C 0.56396(5) 0.52447(17) 0.46394(10) 0.0296(6) Uani 1 1 d . . .
C12B C 0.55239(6) 0.59942(17) 0.46722(12) 0.0359(6) Uani 1 1 d . A .
H12B H 0.5574 0.6278 0.5004 0.043 Uiso 1 1 calc R . .
C13B C 0.53392(6) 0.63360(17) 0.42381(13) 0.0380(7) Uani 1 1 d . . .
C14B C 0.52746(5) 0.59201(17) 0.37556(11) 0.0330(6) Uani 1 1 d . A .
H14B H 0.5151 0.6152 0.3451 0.040 Uiso 1 1 calc R . .
C15B C 0.53851(5) 0.51737(16) 0.37015(10) 0.0266(5) Uani 1 1 d . . .
C16B C 0.58454(6) 0.4944(2) 0.51361(11) 0.0400(7) Uani 1 1 d . A .
H16D H 0.5847 0.5292 0.5441 0.060 Uiso 1 1 calc R . .
H16E H 0.6019 0.4956 0.5076 0.060 Uiso 1 1 calc R . .
H16F H 0.5804 0.4390 0.5213 0.060 Uiso 1 1 calc R . .
C17B C 0.52125(8) 0.7144(2) 0.42846(16) 0.0592(10) Uani 1 1 d . A .
H17D H 0.5227 0.7252 0.4662 0.089 Uiso 1 1 calc R . .
H17E H 0.5026 0.7130 0.4075 0.089 Uiso 1 1 calc R . .
H17F H 0.5302 0.7572 0.4147 0.089 Uiso 1 1 calc R . .
C18B C 0.53071(5) 0.47808(17) 0.31558(10) 0.0314(6) Uani 1 1 d . A .
H18D H 0.5212 0.5171 0.2886 0.047 Uiso 1 1 calc R . .
H18E H 0.5193 0.4316 0.3158 0.047 Uiso 1 1 calc R . .
H18F H 0.5465 0.4600 0.3069 0.047 Uiso 1 1 calc R . .
C19B C 0.54112(5) 0.51015(17) 0.17632(11) 0.0341(6) Uani 1 1 d . . .
H19C H 0.5519 0.5483 0.2032 0.041 Uiso 1 1 calc R A .
H19D H 0.5229 0.5114 0.1790 0.041 Uiso 1 1 calc R . .
C20B C 0.54091(6) 0.53710(19) 0.12088(11) 0.0396(7) Uani 1 1 d . A .
H20C H 0.5592 0.5404 0.1189 0.048 Uiso 1 1 calc R . .
H20D H 0.5329 0.5915 0.1136 0.048 Uiso 1 1 calc R . .
C21B C 0.52531(6) 0.47797(19) 0.07906(11) 0.0392(7) Uani 1 1 d . . .
H21C H 0.5270 0.4925 0.0434 0.047 Uiso 1 1 calc R A .
H21D H 0.5064 0.4807 0.0771 0.047 Uiso 1 1 calc R . .
C22B C 0.53552(6) 0.39287(19) 0.09376(11) 0.0381(7) Uani 1 1 d . A .
H22C H 0.5535 0.3880 0.0901 0.046 Uiso 1 1 calc R . .
H22D H 0.5240 0.3538 0.0688 0.046 Uiso 1 1 calc R . .
C23B C 0.53610(6) 0.37316(18) 0.15109(10) 0.0363(6) Uani 1 1 d . . .
H23C H 0.5179 0.3732 0.1538 0.044 Uiso 1 1 calc R A .
H23D H 0.5435 0.3184 0.1605 0.044 Uiso 1 1 calc R . .
K1C K 0.636358(10) 0.34736(3) 0.40831(2) 0.02516(12) Uani 1 1 d . A .
P1C P 0.652891(13) 0.32999(4) 0.26416(2) 0.02343(14) Uani 1 1 d . A .
O1C O 0.64337(3) 0.35257(10) 0.31361(6) 0.0264(4) Uani 1 1 d . A .
O2C O 0.62754(5) 0.19741(15) 0.43832(13) 0.0737(8) Uani 1 1 d . . .
C1C C 0.62621(5) 0.26454(16) 0.22066(10) 0.0274(5) Uani 1 1 d . . .
C2C C 0.61324(5) 0.29165(19) 0.16799(10) 0.0353(6) Uani 1 1 d . A .
C3C C 0.59477(6) 0.2416(2) 0.13315(11) 0.0441(8) Uani 1 1 d . . .
H3CA H 0.5861 0.2604 0.0980 0.053 Uiso 1 1 calc R A .
C4C C 0.58872(6) 0.1662(2) 0.14795(13) 0.0485(9) Uani 1 1 d . A .
C5C C 0.59987(6) 0.1428(2) 0.20097(13) 0.0459(8) Uani 1 1 d . . .
H5CA H 0.5947 0.0930 0.2128 0.055 Uiso 1 1 calc R A .
C6C C 0.61851(5) 0.19036(17) 0.23749(11) 0.0342(6) Uani 1 1 d . A .
C7C C 0.61840(7) 0.37331(19) 0.14731(11) 0.0458(8) Uani 1 1 d . . .
H7CA H 0.6071 0.3803 0.1104 0.069 Uiso 1 1 calc R A .
H7CB H 0.6369 0.3769 0.1480 0.069 Uiso 1 1 calc R . .
H7CC H 0.6145 0.4157 0.1701 0.069 Uiso 1 1 calc R . .
C8C C 0.57054(8) 0.1103(3) 0.10745(16) 0.0737(13) Uani 1 1 d . . .
H8CA H 0.5558 0.1414 0.0846 0.110 Uiso 1 1 calc R A .
H8CB H 0.5638 0.0684 0.1264 0.110 Uiso 1 1 calc R . .
H8CC H 0.5803 0.0849 0.0852 0.110 Uiso 1 1 calc R . .
C9C C 0.62963(7) 0.16019(19) 0.29398(12) 0.0431(7) Uani 1 1 d . . .
H9CA H 0.6194 0.1134 0.2996 0.065 Uiso 1 1 calc R A .
H9CB H 0.6287 0.2031 0.3192 0.065 Uiso 1 1 calc R . .
H9CC H 0.6480 0.1443 0.3000 0.065 Uiso 1 1 calc R . .
C10C C 0.68068(5) 0.25591(15) 0.28381(10) 0.0241(5) Uani 1 1 d . . .
C11C C 0.69491(5) 0.23576(16) 0.33715(10) 0.0275(5) Uani 1 1 d . A .
C12C C 0.71782(5) 0.18970(17) 0.34758(11) 0.0319(6) Uani 1 1 d . . .
H12C H 0.7270 0.1765 0.3837 0.038 Uiso 1 1 calc R A .
C13C C 0.72776(5) 0.16239(17) 0.30707(11) 0.0348(6) Uani 1 1 d . A .
C14C C 0.71419(5) 0.18293(17) 0.25515(11) 0.0323(6) Uani 1 1 d . . .
H14C H 0.7207 0.1650 0.2268 0.039 Uiso 1 1 calc R A .
C15C C 0.69123(5) 0.22928(15) 0.24275(10) 0.0270(5) Uani 1 1 d . A .
C16C C 0.68659(6) 0.26022(19) 0.38580(10) 0.0378(7) Uani 1 1 d . . .
H16G H 0.7002 0.2439 0.4185 0.057 Uiso 1 1 calc R A .
H16H H 0.6699 0.2337 0.3845 0.057 Uiso 1 1 calc R . .
H16I H 0.6843 0.3189 0.3858 0.057 Uiso 1 1 calc R . .
C17C C 0.75262(6) 0.1118(2) 0.32060(14) 0.0501(8) Uani 1 1 d . . .
H17G H 0.7602 0.1133 0.2905 0.075 Uiso 1 1 calc R A .
H17H H 0.7484 0.0559 0.3272 0.075 Uiso 1 1 calc R . .
H17I H 0.7654 0.1335 0.3528 0.075 Uiso 1 1 calc R . .
C18C C 0.67845(6) 0.25051(18) 0.18480(10) 0.0348(6) Uani 1 1 d . . .
H18G H 0.6755 0.3089 0.1815 0.052 Uiso 1 1 calc R A .
H18H H 0.6616 0.2222 0.1718 0.052 Uiso 1 1 calc R . .
H18I H 0.6900 0.2342 0.1634 0.052 Uiso 1 1 calc R . .
C19C C 0.60103(10) 0.1701(3) 0.4161(2) 0.0868(14) Uani 1 1 d . A .
H19E H 0.6006 0.1228 0.3927 0.104 Uiso 1 1 calc R . .
H19F H 0.5901 0.2134 0.3944 0.104 Uiso 1 1 calc R . .
C20C C 0.59002(9) 0.1465(3) 0.46316(18) 0.0727(12) Uani 1 1 d . . .
H20E H 0.5920 0.1918 0.4888 0.087 Uiso 1 1 calc R A .
H20F H 0.5711 0.1320 0.4495 0.087 Uiso 1 1 calc R . .
C21C C 0.60594(11) 0.0754(4) 0.4896(2) 0.111(2) Uani 1 1 d . A .
H21E H 0.6038 0.0301 0.4639 0.133 Uiso 1 1 calc R . .
H21F H 0.6002 0.0571 0.5205 0.133 Uiso 1 1 calc R . .
C22C C 0.63647(13) 0.1043(4) 0.5096(2) 0.127(2) Uani 1 1 d . . .
H22E H 0.6388 0.1488 0.5359 0.152 Uiso 1 1 calc R A .
H22F H 0.6480 0.0589 0.5266 0.152 Uiso 1 1 calc R . .
C23C C 0.64284(8) 0.1315(2) 0.46178(17) 0.0664(11) Uani 1 1 d . A .
H23E H 0.6617 0.1466 0.4715 0.080 Uiso 1 1 calc R . .
H23F H 0.6399 0.0868 0.4355 0.080 Uiso 1 1 calc R . .
K1D K 0.661825(10) 0.50776(3) 0.32809(2) 0.02530(12) Uani 1 1 d . A .
P1D P 0.663072(13) 0.51027(4) 0.48603(2) 0.02430(14) Uani 1 1 d . . .
O1D O 0.65650(3) 0.50225(10) 0.42370(6) 0.0265(4) Uani 1 1 d . A .
O2D O 0.71030(4) 0.49552(12) 0.31422(8) 0.0369(5) Uani 1 1 d . . .
C1D C 0.68899(5) 0.58867(15) 0.51226(10) 0.0281(5) Uani 1 1 d . A .
C2D C 0.69874(5) 0.59704(16) 0.56869(10) 0.0304(6) Uani 1 1 d . . .
C3D C 0.71588(6) 0.65930(19) 0.59106(12) 0.0400(7) Uani 1 1 d . A .
H3DA H 0.7225 0.6626 0.6290 0.048 Uiso 1 1 calc R . .
C4D C 0.72363(7) 0.7163(2) 0.56071(13) 0.0515(9) Uani 1 1 d . . .
C5D C 0.71320(7) 0.7102(2) 0.50518(13) 0.0507(9) Uani 1 1 d . A .
H5DA H 0.7179 0.7499 0.4833 0.061 Uiso 1 1 calc R . .
C6D C 0.69624(6) 0.64854(17) 0.48064(11) 0.0354(6) Uani 1 1 d . . .
C7D C 0.69002(6) 0.54127(18) 0.60579(10) 0.0357(6) Uani 1 1 d . A .
H7DA H 0.6953 0.5638 0.6421 0.053 Uiso 1 1 calc R . .
H7DB H 0.6983 0.4883 0.6061 0.053 Uiso 1 1 calc R . .
H7DC H 0.6708 0.5354 0.5933 0.053 Uiso 1 1 calc R . .
C8D C 0.74188(10) 0.7843(3) 0.58630(16) 0.0824(15) Uani 1 1 d . A .
H8DA H 0.7371 0.8045 0.6175 0.124 Uiso 1 1 calc R . .
H8DB H 0.7403 0.8280 0.5602 0.124 Uiso 1 1 calc R . .
H8DC H 0.7601 0.7645 0.5978 0.124 Uiso 1 1 calc R . .
C9D C 0.68624(7) 0.65109(19) 0.41963(11) 0.0480(8) Uani 1 1 d . A .
H9DA H 0.6899 0.7043 0.4070 0.072 Uiso 1 1 calc R . .
H9DB H 0.6672 0.6410 0.4079 0.072 Uiso 1 1 calc R . .
H9DC H 0.6952 0.6095 0.4048 0.072 Uiso 1 1 calc R . .
C10D C 0.68237(5) 0.41619(15) 0.51177(9) 0.0241(5) Uani 1 1 d . A .
C11D C 0.67173(5) 0.35951(16) 0.53980(9) 0.0285(5) Uani 1 1 d . . .
C12D C 0.68524(6) 0.28798(17) 0.55828(11) 0.0348(6) Uani 1 1 d . A .
H12D H 0.6779 0.2505 0.5775 0.042 Uiso 1 1 calc R . .
C13D C 0.70921(6) 0.27013(17) 0.54924(11) 0.0374(7) Uani 1 1 d . . .
C14D C 0.71921(5) 0.32527(17) 0.52064(11) 0.0345(6) Uani 1 1 d . A .
H14D H 0.7355 0.3138 0.5141 0.041 Uiso 1 1 calc R . .
C15D C 0.70631(5) 0.39694(16) 0.50097(10) 0.0283(5) Uani 1 1 d . . .
C16D C 0.64539(6) 0.37074(18) 0.55034(11) 0.0351(6) Uani 1 1 d . A .
H16J H 0.6435 0.3305 0.5765 0.053 Uiso 1 1 calc R . .
H16K H 0.6312 0.3640 0.5168 0.053 Uiso 1 1 calc R . .
H16L H 0.6445 0.4250 0.5646 0.053 Uiso 1 1 calc R . .
C17D C 0.72333(7) 0.1916(2) 0.56931(15) 0.0567(9) Uani 1 1 d . A .
H17J H 0.7257 0.1610 0.5389 0.085 Uiso 1 1 calc R . .
H17K H 0.7128 0.1598 0.5872 0.085 Uiso 1 1 calc R . .
H17L H 0.7406 0.2033 0.5948 0.085 Uiso 1 1 calc R . .
C18D C 0.71799(5) 0.45114(18) 0.46755(11) 0.0358(6) Uani 1 1 d . A .
H18J H 0.7331 0.4243 0.4608 0.054 Uiso 1 1 calc R . .
H18K H 0.7237 0.5019 0.4868 0.054 Uiso 1 1 calc R . .
H18L H 0.7047 0.4626 0.4333 0.054 Uiso 1 1 calc R . .
C19D C 0.71327(6) 0.45473(18) 0.26775(11) 0.0355(6) Uani 1 1 d . A .
H19A H 0.7147 0.4951 0.2407 0.043 Uiso 1 1 calc R . .
H19B H 0.6975 0.4210 0.2517 0.043 Uiso 1 1 calc R . .
C20D C 0.73743(6) 0.40236(19) 0.28236(13) 0.0430(7) Uani 1 1 d . . .
H20G H 0.7394 0.3763 0.2496 0.052 Uiso 1 1 calc R A .
H20H H 0.7354 0.3593 0.3072 0.052 Uiso 1 1 calc R . .
C21D C 0.76180(6) 0.4520(2) 0.30884(13) 0.0441(7) Uani 1 1 d . A .
H21G H 0.7655 0.4894 0.2823 0.053 Uiso 1 1 calc R . .
H21H H 0.7772 0.4159 0.3221 0.053 Uiso 1 1 calc R . .
C22D C 0.75754(6) 0.49994(19) 0.35534(12) 0.0438(7) Uani 1 1 d . . .
H22G H 0.7569 0.4626 0.3846 0.053 Uiso 1 1 calc R A .
H22H H 0.7724 0.5375 0.3695 0.053 Uiso 1 1 calc R . .
C23D C 0.73231(6) 0.54683(19) 0.33738(13) 0.0424(7) Uani 1 1 d . A .
H23G H 0.7295 0.5756 0.3685 0.051 Uiso 1 1 calc R . .
H23H H 0.7337 0.5878 0.3107 0.051 Uiso 1 1 calc R . .

loop_
_atom_site_aniso_label
_atom_site_aniso_U_11
_atom_site_aniso_U_22
_atom_site_aniso_U_33
_atom_site_aniso_U_23
_atom_site_aniso_U_13
_atom_site_aniso_U_12
K1A 0.0292(3) 0.0250(3) 0.0235(3) 0.0004(2) 0.0103(2) 0.0024(2)
P1A 0.0304(3) 0.0246(3) 0.0224(3) 0.0031(3) 0.0104(3) 0.0023(3)
O1A 0.0291(9) 0.0253(9) 0.0255(9) 0.0061(7) 0.0106(7) 0.0035(7)
O2A 0.0630(16) 0.0394(13) 0.0535(14) -0.0178(11) 0.0145(12) 0.0029(11)
C1A 0.0267(13) 0.0217(12) 0.0284(13) 0.0035(10) 0.0050(10) -0.0008(10)
C2A 0.0344(15) 0.0338(15) 0.0251(13) 0.0049(11) 0.0030(11) -0.0047(12)
C3A 0.0440(17) 0.0369(16) 0.0355(15) 0.0115(13) -0.0008(13) -0.0003(13)
C4A 0.0380(17) 0.0379(17) 0.0439(17) 0.0075(14) -0.0012(14) 0.0091(13)
C5A 0.0292(14) 0.0377(16) 0.0425(16) 0.0011(13) 0.0079(12) 0.0050(12)
C6A 0.0269(13) 0.0260(13) 0.0317(13) 0.0018(11) 0.0057(11) 0.0001(10)
C7A 0.0513(19) 0.0480(18) 0.0271(14) 0.0106(13) 0.0126(13) 0.0022(14)
C8A 0.060(2) 0.051(2) 0.065(2) 0.0170(18) 0.0033(19) 0.0219(18)
C9A 0.0310(14) 0.0394(16) 0.0359(14) 0.0041(12) 0.0168(12) 0.0084(12)
C10A 0.0298(14) 0.0295(14) 0.0294(13) 0.0105(11) 0.0134(11) 0.0054(11)
C11A 0.0387(16) 0.0426(17) 0.0330(14) 0.0178(13) 0.0207(13) 0.0124(13)
C12A 0.0386(17) 0.0474(19) 0.063(2) 0.0282(17) 0.0315(16) 0.0155(14)
C13A 0.0331(16) 0.0411(18) 0.080(2) 0.0295(18) 0.0226(17) 0.0020(13)
C14A 0.0331(16) 0.0314(16) 0.068(2) 0.0113(15) 0.0151(15) -0.0016(12)
C15A 0.0295(14) 0.0267(14) 0.0377(14) 0.0099(11) 0.0100(12) 0.0032(11)
C16A 0.054(2) 0.058(2) 0.0326(15) 0.0074(14) 0.0248(15) 0.0211(16)
C17A 0.044(2) 0.063(3) 0.128(4) 0.028(3) 0.041(2) -0.0043(18)
C18A 0.0353(16) 0.0312(15) 0.0447(16) -0.0067(13) 0.0120(13) -0.0043(12)
C19A 0.102(7) 0.055(5) 0.037(3) -0.006(3) -0.007(5) 0.027(5)
C20A 0.176(9) 0.031(3) 0.059(4) -0.001(3) 0.007(5) 0.001(4)
C21A 0.075(6) 0.053(4) 0.049(4) -0.020(3) 0.012(4) -0.006(5)
C22A 0.075(8) 0.087(11) 0.033(5) -0.022(5) 0.012(5) -0.036(6)
C23A 0.078(4) 0.043(3) 0.041(3) -0.007(2) 0.030(3) 0.004(3)
C19E 0.040(6) 0.038(5) 0.078(8) -0.018(5) 0.019(6) 0.002(5)
C20E 0.081(8) 0.091(9) 0.066(7) -0.036(6) 0.018(6) 0.019(6)
C21E 0.075(9) 0.070(8) 0.047(6) -0.026(5) 0.026(7) -0.008(8)
C22E 0.070(13) 0.072(15) 0.075(16) -0.023(10) -0.001(10) 0.048(11)
C23E 0.044(5) 0.053(6) 0.080(7) -0.009(5) 0.015(5) 0.017(4)
K1B 0.0235(3) 0.0278(3) 0.0227(2) 0.0005(2) 0.0071(2) 0.0009(2)
P1B 0.0220(3) 0.0295(3) 0.0222(3) 0.0007(3) 0.0078(3) 0.0016(3)
O1B 0.0238(9) 0.0310(10) 0.0258(9) -0.0025(7) 0.0113(7) -0.0013(7)
O2B 0.0323(10) 0.0367(11) 0.0274(9) 0.0012(8) 0.0002(8) -0.0043(8)
C1B 0.0254(13) 0.0272(13) 0.0282(13) 0.0060(10) 0.0091(10) 0.0027(10)
C2B 0.0370(15) 0.0284(14) 0.0328(14) 0.0019(11) 0.0123(12) -0.0021(11)
C3B 0.0444(17) 0.0303(15) 0.0334(14) 0.0001(12) 0.0091(13) -0.0057(12)
C4B 0.0342(15) 0.0269(14) 0.0486(17) 0.0070(13) 0.0109(13) -0.0033(11)
C5B 0.0297(14) 0.0348(15) 0.0405(15) 0.0128(12) 0.0136(12) 0.0022(11)
C6B 0.0234(13) 0.0322(14) 0.0292(13) 0.0083(11) 0.0058(10) 0.0042(10)
C7B 0.061(2) 0.0374(17) 0.0344(15) -0.0098(13) 0.0223(15) -0.0149(15)
C8B 0.0464(19) 0.0440(19) 0.065(2) 0.0040(17) 0.0181(17) -0.0134(15)
C9B 0.0429(17) 0.0453(17) 0.0333(14) 0.0057(13) 0.0205(13) -0.0018(13)
C10B 0.0220(12) 0.0304(14) 0.0282(12) -0.0009(10) 0.0148(10) -0.0011(10)
C11B 0.0257(13) 0.0392(15) 0.0252(12) -0.0044(11) 0.0097(11) -0.0020(11)
C12B 0.0379(16) 0.0369(16) 0.0381(15) -0.0100(13) 0.0196(13) -0.0057(12)
C13B 0.0397(16) 0.0301(15) 0.0534(18) -0.0009(13) 0.0278(15) 0.0010(12)
C14B 0.0283(14) 0.0343(15) 0.0396(15) 0.0062(12) 0.0150(12) 0.0032(11)
C15B 0.0191(12) 0.0338(14) 0.0289(13) 0.0026(11) 0.0104(10) -0.0027(10)
C16B 0.0400(16) 0.0540(19) 0.0262(13) -0.0093(13) 0.0099(12) 0.0021(14)
C17B 0.065(2) 0.0391(19) 0.081(3) -0.0023(18) 0.032(2) 0.0099(17)
C18B 0.0256(13) 0.0405(16) 0.0277(13) 0.0015(12) 0.0071(11) 0.0043(11)
C19B 0.0285(14) 0.0379(16) 0.0336(14) -0.0032(12) 0.0054(12) -0.0039(12)
C20B 0.0362(16) 0.0446(17) 0.0391(16) 0.0073(14) 0.0128(13) 0.0030(13)
C21B 0.0345(16) 0.059(2) 0.0228(13) 0.0061(13) 0.0068(12) 0.0033(14)
C22B 0.0383(16) 0.0480(18) 0.0278(14) -0.0047(13) 0.0096(12) -0.0050(13)
C23B 0.0410(16) 0.0380(16) 0.0306(14) -0.0017(12) 0.0114(13) -0.0048(13)
K1C 0.0264(3) 0.0268(3) 0.0232(3) 0.0002(2) 0.0086(2) 0.0028(2)
P1C 0.0258(3) 0.0235(3) 0.0216(3) -0.0017(2) 0.0081(3) 0.0022(2)
O1C 0.0268(9) 0.0298(9) 0.0229(8) -0.0017(7) 0.0078(7) 0.0068(7)
O2C 0.0462(15) 0.0446(14) 0.118(2) 0.0345(15) 0.0059(15) -0.0001(11)
C1C 0.0222(12) 0.0366(15) 0.0236(12) -0.0053(11) 0.0071(10) 0.0024(10)
C2C 0.0286(14) 0.0508(18) 0.0247(13) -0.0053(12) 0.0052(11) 0.0092(13)
C3C 0.0281(15) 0.074(2) 0.0257(14) -0.0107(15) 0.0012(12) 0.0108(15)
C4C 0.0284(15) 0.074(2) 0.0436(17) -0.0269(17) 0.0111(14) -0.0104(15)
C5C 0.0417(18) 0.0505(19) 0.0478(18) -0.0131(15) 0.0166(15) -0.0154(15)
C6C 0.0345(15) 0.0376(16) 0.0337(14) -0.0071(12) 0.0148(12) -0.0042(12)
C7C 0.057(2) 0.0505(19) 0.0273(14) 0.0058(14) 0.0091(14) 0.0157(16)
C8C 0.054(2) 0.105(3) 0.059(2) -0.043(2) 0.0127(19) -0.030(2)
C9C 0.0543(19) 0.0409(18) 0.0371(16) -0.0014(13) 0.0179(15) -0.0148(14)
C10C 0.0244(12) 0.0226(12) 0.0264(12) -0.0040(10) 0.0092(10) -0.0009(10)
C11C 0.0256(13) 0.0309(14) 0.0254(12) -0.0062(11) 0.0065(10) 0.0038(10)
C12C 0.0262(13) 0.0375(15) 0.0290(13) -0.0039(12) 0.0034(11) 0.0065(11)
C13C 0.0288(14) 0.0359(16) 0.0400(15) -0.0088(12) 0.0104(12) 0.0044(12)
C14C 0.0293(14) 0.0351(15) 0.0375(15) -0.0092(12) 0.0176(12) -0.0006(11)
C15C 0.0283(13) 0.0250(13) 0.0307(13) -0.0044(10) 0.0134(11) -0.0038(10)
C16C 0.0366(16) 0.0494(18) 0.0231(13) -0.0022(12) 0.0023(12) 0.0168(13)
C17C 0.0351(17) 0.061(2) 0.0549(19) -0.0114(17) 0.0133(15) 0.0172(15)
C18C 0.0411(16) 0.0397(16) 0.0301(14) -0.0036(12) 0.0207(13) 0.0035(13)
C19C 0.081(3) 0.073(3) 0.108(4) 0.023(3) 0.029(3) 0.016(3)
C20C 0.075(3) 0.067(3) 0.086(3) 0.000(2) 0.039(2) 0.001(2)
C21C 0.100(4) 0.117(4) 0.133(5) 0.061(4) 0.060(4) -0.008(3)
C22C 0.135(6) 0.135(5) 0.102(4) 0.057(4) 0.021(4) -0.015(4)
C23C 0.066(3) 0.048(2) 0.082(3) 0.024(2) 0.017(2) 0.0057(18)
K1D 0.0268(3) 0.0283(3) 0.0220(2) 0.0004(2) 0.0090(2) 0.0011(2)
P1D 0.0268(3) 0.0262(3) 0.0206(3) 0.0010(3) 0.0080(3) 0.0027(3)
O1D 0.0300(9) 0.0287(9) 0.0203(8) -0.0006(7) 0.0068(7) 0.0013(7)
O2D 0.0311(10) 0.0374(11) 0.0466(11) -0.0091(9) 0.0183(9) -0.0042(8)
C1D 0.0331(14) 0.0262(13) 0.0268(13) -0.0053(10) 0.0116(11) -0.0020(11)
C2D 0.0337(14) 0.0306(14) 0.0277(13) -0.0047(11) 0.0106(11) 0.0018(11)
C3D 0.0447(17) 0.0458(18) 0.0310(14) -0.0136(13) 0.0136(13) -0.0075(14)
C4D 0.064(2) 0.051(2) 0.0429(17) -0.0194(15) 0.0222(16) -0.0260(17)
C5D 0.075(2) 0.0416(18) 0.0412(17) -0.0107(14) 0.0250(17) -0.0245(17)
C6D 0.0506(18) 0.0300(14) 0.0289(13) -0.0049(11) 0.0170(13) -0.0080(13)
C7D 0.0434(17) 0.0417(16) 0.0212(12) -0.0016(12) 0.0085(12) 0.0017(13)
C8D 0.112(4) 0.083(3) 0.062(2) -0.039(2) 0.040(3) -0.059(3)
C9D 0.081(2) 0.0321(16) 0.0334(15) 0.0016(13) 0.0209(16) -0.0196(16)
C10D 0.0282(13) 0.0260(13) 0.0164(11) -0.0021(9) 0.0037(10) -0.0005(10)
C11D 0.0324(14) 0.0330(14) 0.0172(11) -0.0003(10) 0.0030(10) -0.0022(11)
C12D 0.0437(17) 0.0311(15) 0.0273(13) 0.0053(11) 0.0070(12) -0.0013(12)
C13D 0.0427(17) 0.0323(15) 0.0298(14) 0.0031(12) -0.0010(12) 0.0095(12)
C14D 0.0305(14) 0.0382(16) 0.0322(14) -0.0017(12) 0.0054(12) 0.0060(12)
C15D 0.0287(13) 0.0343(14) 0.0200(12) -0.0038(11) 0.0044(10) 0.0005(11)
C16D 0.0365(15) 0.0429(17) 0.0290(13) 0.0034(12) 0.0145(12) -0.0024(12)
C17D 0.059(2) 0.0427(19) 0.064(2) 0.0152(17) 0.0104(18) 0.0168(16)
C18D 0.0288(14) 0.0426(17) 0.0386(15) 0.0031(13) 0.0138(12) 0.0042(12)
C19D 0.0333(15) 0.0381(16) 0.0372(15) -0.0016(12) 0.0134(13) -0.0032(12)
C20D 0.0402(17) 0.0442(18) 0.0458(17) -0.0098(14) 0.0147(14) 0.0037(14)
C21D 0.0311(16) 0.0525(19) 0.0478(18) -0.0009(15) 0.0104(14) 0.0072(14)
C22D 0.0411(17) 0.0464(18) 0.0386(16) -0.0039(14) 0.0036(14) -0.0025(14)
C23D 0.0375(16) 0.0368(16) 0.0530(18) -0.0105(14) 0.0137(14) -0.0061(13)

loop_
_atom_type_symbol
_atom_type_description
_atom_type_scat_dispersion_real
_atom_type_scat_dispersion_imag
_atom_type_scat_source
C C 0.0033 0.0016 'International Tables Vol C Tables 4.2.6.8 and 6.1.1.4'
H H 0.0000 0.0000 'International Tables Vol C Tables 4.2.6.8 and 6.1.1.4'
O O 0.0106 0.0060 'International Tables Vol C Tables 4.2.6.8 and 6.1.1.4'
P P 0.1023 0.0942 'International Tables Vol C Tables 4.2.6.8 and 6.1.1.4'
K K 0.2009 0.2494 'International Tables Vol C Tables 4.2.6.8 and 6.1.1.4'

loop_
_geom_angle_atom_site_label_1
_geom_angle_atom_site_label_2
_geom_angle_atom_site_label_3
_geom_angle
O1A K1A O1D 88.05(5)
O1A K1A O2A 116.51(7)
O1D K1A O2A 101.04(7)
O1A K1A O1B 86.08(5)
O1D K1A O1B 88.83(5)
O2A K1A O1B 155.35(6)
O1A K1A P1D 114.41(4)
O1D K1A P1D 27.23(4)
O2A K1A P1D 82.92(5)
O1B K1A P1D 97.10(4)
O1A K1A P1B 111.19(4)
O1D K1A P1B 96.66(4)
O2A K1A P1B 129.29(5)
O1B K1A P1B 26.15(3)
P1D K1A P1B 92.76(2)
O1A K1A K1D 46.01(4)
O1D K1A K1D 42.04(4)
O2A K1A K1D 116.44(6)
O1B K1A K1D 85.98(4)
P1D K1A K1D 68.767(16)
P1B K1A K1D 108.475(18)
O1A K1A K1C 90.86(4)
O1D K1A K1C 45.65(4)
O2A K1A K1C 138.00(6)
O1B K1A K1C 43.62(4)
P1D K1A K1C 56.025(16)
P1B K1A K1C 53.528(15)
K1D K1A K1C 60.006(13)
O1A K1A K1B 43.89(4)
O1D K1A K1B 86.01(4)
O2A K1A K1B 159.48(5)
O1B K1A K1B 42.25(3)
P1D K1A K1B 109.543(19)
P1B K1A K1B 67.921(16)
K1D K1A K1B 57.352(13)
K1C K1A K1B 59.023(13)
O1A P1A C10A 103.74(11)
O1A P1A C1A 110.88(10)
C10A P1A C1A 100.36(11)
O1A P1A K1B 53.64(7)
C10A P1A K1B 134.10(8)
C1A P1A K1B 124.25(8)
O1A P1A K1D 52.30(6)
C10A P1A K1D 68.47(8)
C1A P1A K1D 152.71(8)
K1B P1A K1D 66.680(18)
P1A O1A K1A 162.70(10)
P1A O1A K1B 98.58(8)
K1A O1A K1B 94.03(5)
P1A O1A K1D 101.27(8)
K1A O1A K1D 91.47(5)
K1B O1A K1D 85.42(5)
C23E O2A C19A 88.0(6)
C23E O2A C23A 65.3(5)
C19A O2A C23A 111.6(4)
C23E O2A C19E 111.1(6)
C19A O2A C19E 29.9(5)
C23A O2A C19E 103.5(6)
C23E O2A K1A 120.4(4)
C19A O2A K1A 133.4(3)
C23A O2A K1A 113.8(2)
C19E O2A K1A 125.1(5)
C6A C1A C2A 117.4(2)
C6A C1A P1A 125.35(19)
C2A C1A P1A 116.55(19)
C3A C2A C1A 120.1(3)
C3A C2A C7A 118.2(2)
C1A C2A C7A 121.6(2)
C4A C3A C2A 122.6(3)
C4A C3A H3AA 118.7
C2A C3A H3AA 118.7
C5A C4A C3A 116.7(3)
C5A C4A C8A 122.0(3)
C3A C4A C8A 121.3(3)
C4A C5A C6A 123.2(3)
C4A C5A H5AA 118.4
C6A C5A H5AA 118.4
C5A C6A C1A 119.9(2)
C5A C6A C9A 116.2(2)
C1A C6A C9A 123.9(2)
C2A C7A H7AA 109.5
C2A C7A H7AB 109.5
H7AA C7A H7AB 109.5
C2A C7A H7AC 109.5
H7AA C7A H7AC 109.5
H7AB C7A H7AC 109.5
C4A C8A H8AA 109.5
C4A C8A H8AB 109.5
H8AA C8A H8AB 109.5
C4A C8A H8AC 109.5
H8AA C8A H8AC 109.5
H8AB C8A H8AC 109.5
C6A C9A H9AA 109.5
C6A C9A H9AB 109.5
H9AA C9A H9AB 109.5
C6A C9A H9AC 109.5
H9AA C9A H9AC 109.5
H9AB C9A H9AC 109.5
C15A C10A C11A 118.2(3)
C15A C10A P1A 123.91(18)
C11A C10A P1A 117.6(2)
C12A C11A C10A 119.6(3)
C12A C11A C16A 117.7(3)
C10A C11A C16A 122.7(3)
C13A C12A C11A 122.5(3)
C13A C12A H12A 118.7
C11A C12A H12A 118.7
C12A C13A C14A 118.1(3)
C12A C13A C17A 120.9(3)
C14A C13A C17A 121.0(4)
C13A C14A C15A 121.5(3)
C13A C14A H14A 119.2
C15A C14A H14A 119.2
C14A C15A C10A 119.9(3)
C14A C15A C18A 118.0(3)
C10A C15A C18A 122.1(2)
C11A C16A H16A 109.5
C11A C16A H16B 109.5
H16A C16A H16B 109.5
C11A C16A H16C 109.5
H16A C16A H16C 109.5
H16B C16A H16C 109.5
C13A C17A H17A 109.5
C13A C17A H17B 109.5
H17A C17A H17B 109.5
C13A C17A H17C 109.5
H17A C17A H17C 109.5
H17B C17A H17C 109.5
C15A C18A H18A 109.5
C15A C18A H18B 109.5
H18A C18A H18B 109.5
C15A C18A H18C 109.5
H18A C18A H18C 109.5
H18B C18A H18C 109.5
O2A C19A C20A 114.1(7)
O2A C19A H19G 108.7
C20A C19A H19G 108.7
O2A C19A H19H 108.7
C20A C19A H19H 108.7
H19G C19A H19H 107.6
C19A C20A C21A 111.2(7)
C19A C20A H20A 109.4
C21A C20A H20A 109.4
C19A C20A H20B 109.4
C21A C20A H20B 109.4
H20A C20A H20B 108.0
C22A C21A C20A 108.0(8)
C22A C21A H21A 110.1
C20A C21A H21A 110.1
C22A C21A H21B 110.1
C20A C21A H21B 110.1
H21A C21A H21B 108.4
C21A C22A C23A 118.9(11)
C21A C22A H22A 107.6
C23A C22A H22A 107.6
C21A C22A H22B 107.6
C23A C22A H22B 107.6
H22A C22A H22B 107.0
O2A C23A C22A 110.6(6)
O2A C23A H23A 109.5
C22A C23A H23A 109.5
O2A C23A H23B 109.5
C22A C23A H23B 109.5
H23A C23A H23B 108.1
C20E C19E O2A 113.6(11)
C20E C19E H19I 108.8
O2A C19E H19I 108.8
C20E C19E H19J 108.8
O2A C19E H19J 108.8
H19I C19E H19J 107.7
C19E C20E C21E 113.9(9)
C19E C20E H20I 108.8
C21E C20E H20I 108.8
C19E C20E H20J 108.8
C21E C20E H20J 108.8
H20I C20E H20J 107.7
C20E C21E C22E 109.3(13)
C20E C21E H21I 109.8
C22E C21E H21I 109.8
C20E C21E H21J 109.8
C22E C21E H21J 109.8
H21I C21E H21J 108.3
C23E C22E C21E 100.4(13)
C23E C22E H22I 111.7
C21E C22E H22I 111.7
C23E C22E H22J 111.7
C21E C22E H22J 111.7
H22I C22E H22J 109.5
O2A C23E C22E 116.1(12)
O2A C23E H23I 108.3
C22E C23E H23I 108.3
O2A C23E H23J 108.3
C22E C23E H23J 108.3
H23I C23E H23J 107.4
O1B K1B O2B 115.38(6)
O1B K1B O1A 87.74(5)
O2B K1B O1A 105.44(6)
O1B K1B O1C 87.17(5)
O2B K1B O1C 149.63(6)
O1A K1B O1C 95.00(5)
O1B K1B P1A 114.56(4)
O2B K1B P1A 86.78(4)
O1A K1B P1A 27.79(4)
O1C K1B P1A 102.64(4)
O1B K1B P1C 112.68(4)
O2B K1B P1C 125.23(5)
O1A K1B P1C 101.07(4)
O1C K1B P1C 26.17(3)
P1A K1B P1C 96.13(2)
O1B K1B K1D 91.48(4)
O2B K1B K1D 143.25(4)
O1A K1B K1D 48.17(4)
O1C K1B K1D 47.26(4)
P1A K1B K1D 58.312(17)
P1C K1B K1D 55.617(16)
O1B K1B K1C 44.23(4)
O2B K1B K1C 154.53(4)
O1A K1B K1C 90.49(4)
O1C K1B K1C 42.98(4)
P1A K1B K1C 114.43(2)
P1C K1B K1C 68.845(16)
K1D K1B K1C 61.660(14)
O1B K1B K1A 45.73(4)
O2B K1B K1A 120.44(5)
O1A K1B K1A 42.07(3)
O1C K1B K1A 89.77(4)
P1A K1B K1A 69.451(16)
P1C K1B K1A 111.440(19)
K1D K1B K1A 60.988(14)
K1C K1B K1A 60.190(14)
O1B P1B C1B 110.57(10)
O1B P1B C10B 102.87(10)
C1B P1B C10B 100.98(11)
O1B P1B K1C 52.16(7)
C1B P1B K1C 123.15(8)
C10B P1B K1C 133.86(8)
O1B P1B K1A 51.59(7)
C1B P1B K1A 149.22(8)
C10B P1B K1A 65.58(7)
K1C P1B K1A 69.265(17)
P1B O1B K1B 160.68(10)
P1B O1B K1C 100.20(8)
K1B O1B K1C 92.60(5)
P1B O1B K1A 102.26(8)
K1B O1B K1A 92.02(5)
K1C O1B K1A 90.26(5)
C23B O2B C19B 110.9(2)
C23B O2B K1B 133.42(17)
C19B O2B K1B 115.62(15)
C2B C1B C6B 117.5(2)
C2B C1B P1B 125.32(19)
C6B C1B P1B 116.35(19)
C3B C2B C1B 119.8(2)
C3B C2B C7B 115.7(2)
C1B C2B C7B 124.5(2)
C4B C3B C2B 122.6(3)
C4B C3B H3BA 118.7
C2B C3B H3BA 118.7
C5B C4B C3B 117.5(3)
C5B C4B C8B 121.8(3)
C3B C4B C8B 120.6(3)
C4B C5B C6B 122.3(2)
C4B C5B H5BA 118.9
C6B C5B H5BA 118.9
C5B C6B C1B 120.2(2)
C5B C6B C9B 117.7(2)
C1B C6B C9B 122.1(2)
C2B C7B H7BA 109.5
C2B C7B H7BB 109.5
H7BA C7B H7BB 109.5
C2B C7B H7BC 109.5
H7BA C7B H7BC 109.5
H7BB C7B H7BC 109.5
C4B C8B H8BA 109.5
C4B C8B H8BB 109.5
H8BA C8B H8BB 109.5
C4B C8B H8BC 109.5
H8BA C8B H8BC 109.5
H8BB C8B H8BC 109.5
C6B C9B H9BA 109.5
C6B C9B H9BB 109.5
H9BA C9B H9BB 109.5
C6B C9B H9BC 109.5
H9BA C9B H9BC 109.5
H9BB C9B H9BC 109.5
C11B C10B C15B 118.3(2)
C11B C10B P1B 118.7(2)
C15B C10B P1B 122.55(18)
C12B C11B C10B 119.7(3)
C12B C11B C16B 117.4(2)
C10B C11B C16B 122.9(2)
C13B C12B C11B 122.2(3)
C13B C12B H12B 118.9
C11B C12B H12B 118.9
C12B C13B C14B 117.8(3)
C12B C13B C17B 121.3(3)
C14B C13B C17B 120.9(3)
C13B C14B C15B 122.2(3)
C13B C14B H14B 118.9
C15B C14B H14B 118.9
C14B C15B C10B 119.8(2)
C14B C15B C18B 118.1(2)
C10B C15B C18B 122.1(2)
C11B C16B H16D 109.5
C11B C16B H16E 109.5
H16D C16B H16E 109.5
C11B C16B H16F 109.5
H16D C16B H16F 109.5
H16E C16B H16F 109.5
C13B C17B H17D 109.5
C13B C17B H17E 109.5
H17D C17B H17E 109.5
C13B C17B H17F 109.5
H17D C17B H17F 109.5
H17E C17B H17F 109.5
C15B C18B H18D 109.5
C15B C18B H18E 109.5
H18D C18B H18E 109.5
C15B C18B H18F 109.5
H18D C18B H18F 109.5
H18E C18B H18F 109.5
O2B C19B C20B 111.8(2)
O2B C19B H19C 109.2
C20B C19B H19C 109.2
O2B C19B H19D 109.2
C20B C19B H19D 109.2
H19C C19B H19D 107.9
C19B C20B C21B 110.2(2)
C19B C20B H20C 109.6
C21B C20B H20C 109.6
C19B C20B H20D 109.6
C21B C20B H20D 109.6
H20C C20B H20D 108.1
C20B C21B C22B 109.8(2)
C20B C21B H21C 109.7
C22B C21B H21C 109.7
C20B C21B H21D 109.7
C22B C21B H21D 109.7
H21C C21B H21D 108.2
C21B C22B C23B 110.5(2)
C21B C22B H22C 109.6
C23B C22B H22C 109.6
C21B C22B H22D 109.6
C23B C22B H22D 109.6
H22C C22B H22D 108.1
O2B C23B C22B 111.3(2)
O2B C23B H23C 109.4
C22B C23B H23C 109.4
O2B C23B H23D 109.4
C22B C23B H23D 109.4
H23C C23B H23D 108.0
O1C K1C O1B 88.22(5)
O1C K1C O2C 113.12(8)
O1B K1C O2C 103.90(7)
O1C K1C O1D 87.12(5)
O1B K1C O1D 89.96(5)
O2C K1C O1D 155.42(8)
O1C K1C P1B 114.62(4)
O1B K1C P1B 27.65(4)
O2C K1C P1B 85.57(6)
O1D K1C P1B 98.92(4)
O1C K1C P1D 112.66(4)
O1B K1C P1D 98.01(4)
O2C K1C P1D 129.34(7)
O1D K1C P1D 26.68(3)
P1B K1C P1D 94.35(2)
O1C K1C K1B 45.09(4)
O1B K1C K1B 43.17(4)
O2C K1C K1B 117.50(7)
O1D K1C K1B 86.52(4)
P1B K1C K1B 70.198(16)
P1D K1C K1B 109.782(19)
O1C K1C K1D 45.05(4)
O1B K1C K1D 87.59(4)
O2C K1C K1D 155.82(7)
O1D K1C K1D 42.09(3)
P1B K1C K1D 111.75(2)
P1D K1C K1D 68.172(16)
K1B K1C K1D 57.900(14)
O1C K1C K1A 91.79(4)
O1B K1C K1A 46.12(4)
O2C K1C K1A 141.87(6)
O1D K1C K1A 44.30(4)
P1B K1C K1A 57.206(16)
P1D K1C K1A 54.507(16)
K1B K1C K1A 60.787(14)
K1D K1C K1A 59.972(13)
O1C P1C C10C 110.60(10)
O1C P1C C1C 105.45(10)
C10C P1C C1C 100.47(11)
O1C P1C K1D 53.96(7)
C10C P1C K1D 117.08(8)
C1C P1C K1D 141.24(8)
O1C P1C K1B 49.77(6)
C10C P1C K1B 155.44(8)
C1C P1C K1B 75.45(8)
K1D P1C K1B 66.452(17)
P1C O1C K1C 160.99(10)
P1C O1C K1B 104.06(8)
K1C O1C K1B 91.93(5)
P1C O1C K1D 98.55(8)
K1C O1C K1D 92.62(5)
K1B O1C K1D 86.19(5)
C23C O2C C19C 108.0(3)
C23C O2C K1C 136.4(2)
C19C O2C K1C 114.2(2)
C6C C1C C2C 118.5(3)
C6C C1C P1C 123.6(2)
C2C C1C P1C 117.9(2)
C3C C2C C1C 119.4(3)
C3C C2C C7C 117.8(3)
C1C C2C C7C 122.8(3)
C4C C3C C2C 122.3(3)
C4C C3C H3CA 118.8
C2C C3C H3CA 118.8
C3C C4C C5C 117.8(3)
C3C C4C C8C 120.9(3)
C5C C4C C8C 121.3(4)
C4C C5C C6C 122.0(3)
C4C C5C H5CA 119.0
C6C C5C H5CA 119.0
C5C C6C C1C 119.5(3)
C5C C6C C9C 118.5(3)
C1C C6C C9C 122.0(2)
C2C C7C H7CA 109.5
C2C C7C H7CB 109.5
H7CA C7C H7CB 109.5
C2C C7C H7CC 109.5
H7CA C7C H7CC 109.5
H7CB C7C H7CC 109.5
C4C C8C H8CA 109.5
C4C C8C H8CB 109.5
H8CA C8C H8CB 109.5
C4C C8C H8CC 109.5
H8CA C8C H8CC 109.5
H8CB C8C H8CC 109.5
C6C C9C H9CA 109.5
C6C C9C H9CB 109.5
H9CA C9C H9CB 109.5
C6C C9C H9CC 109.5
H9CA C9C H9CC 109.5
H9CB C9C H9CC 109.5
C11C C10C C15C 117.0(2)
C11C C10C P1C 125.06(18)
C15C C10C P1C 116.92(18)
C12C C11C C10C 120.3(2)
C12C C11C C16C 115.8(2)
C10C C11C C16C 123.9(2)
C13C C12C C11C 122.4(2)
C13C C12C H12C 118.8
C11C C12C H12C 118.8
C14C C13C C12C 117.5(2)
C14C C13C C17C 122.3(3)
C12C C13C C17C 120.2(3)
C13C C14C C15C 122.2(2)
C13C C14C H14C 118.9
C15C C14C H14C 118.9
C14C C15C C10C 120.6(2)
C14C C15C C18C 117.8(2)
C10C C15C C18C 121.6(2)
C11C C16C H16G 109.5
C11C C16C H16H 109.5
H16G C16C H16H 109.5
C11C C16C H16I 109.5
H16G C16C H16I 109.5
H16H C16C H16I 109.5
C13C C17C H17G 109.5
C13C C17C H17H 109.5
H17G C17C H17H 109.5
C13C C17C H17I 109.5
H17G C17C H17I 109.5
H17H C17C H17I 109.5
C15C C18C H18G 109.5
C15C C18C H18H 109.5
H18G C18C H18H 109.5
C15C C18C H18I 109.5
H18G C18C H18I 109.5
H18H C18C H18I 109.5
O2C C19C C20C 108.3(4)
O2C C19C H19E 110.0
C20C C19C H19E 110.0
O2C C19C H19F 110.0
C20C C19C H19F 110.0
H19E C19C H19F 108.4
C21C C20C C19C 105.5(4)
C21C C20C H20E 110.6
C19C C20C H20E 110.6
C21C C20C H20F 110.6
C19C C20C H20F 110.6
H20E C20C H20F 108.8
C20C C21C C22C 107.0(4)
C20C C21C H21E 110.3
C22C C21C H21E 110.3
C20C C21C H21F 110.3
C22C C21C H21F 110.3
H21E C21C H21F 108.6
C23C C22C C21C 106.2(4)
C23C C22C H22E 110.5
C21C C22C H22E 110.5
C23C C22C H22F 110.5
C21C C22C H22F 110.5
H22E C22C H22F 108.7
O2C C23C C22C 111.5(4)
O2C C23C H23E 109.3
C22C C23C H23E 109.3
O2C C23C H23F 109.3
C22C C23C H23F 109.3
H23E C23C H23F 108.0
O1D K1D O2D 120.14(6)
O1D K1D O1C 87.92(5)
O2D K1D O1C 103.14(6)
O1D K1D O1A 86.72(5)
O2D K1D O1A 148.86(6)
O1C K1D O1A 92.53(5)
O1D K1D P1C 114.10(4)
O2D K1D P1C 82.48(4)
O1C K1D P1C 27.49(3)
O1A K1D P1C 101.62(4)
O1D K1D P1A 112.49(4)
O2D K1D P1A 123.04(5)
O1C K1D P1A 98.81(4)
O1A K1D P1A 26.43(3)
P1C K1D P1A 95.41(2)
O1D K1D K1B 91.15(4)
O2D K1D K1B 137.91(4)
O1C K1D K1B 46.55(4)
O1A K1D K1B 46.40(4)
P1C K1D K1B 57.931(16)
P1A K1D K1B 55.009(16)
O1D K1D K1A 44.21(4)
O2D K1D K1A 160.03(5)
O1C K1D K1A 89.83(4)
O1A K1D K1A 42.52(3)
P1C K1D K1A 114.13(2)
P1A K1D K1A 68.563(16)
K1B K1D K1A 61.660(14)
O1D K1D K1C 45.61(4)
O2D K1D K1C 121.22(5)
O1C K1D K1C 42.33(3)
O1A K1D K1C 88.40(4)
P1C K1D K1C 69.138(16)
P1A K1D K1C 110.360(19)
K1B K1D K1C 60.439(14)
K1A K1D K1C 60.022(13)
O1D P1D C1D 110.76(10)
O1D P1D C10D 103.46(10)
C1D P1D C10D 100.33(12)
O1D P1D K1A 52.14(7)
C1D P1D K1A 118.99(9)
C10D P1D K1A 138.44(8)
O1D P1D K1C 52.47(7)
C1D P1D K1C 153.74(8)
C10D P1D K1C 69.23(8)
K1A P1D K1C 69.468(18)
P1D O1D K1D 160.41(10)
P1D O1D K1A 100.63(8)
K1D O1D K1A 93.75(5)
P1D O1D K1C 100.85(8)
K1D O1D K1C 92.30(5)
K1A O1D K1C 90.06(5)
C23D O2D C19D 110.9(2)
C23D O2D K1D 126.22(16)
C19D O2D K1D 119.47(15)
C6D C1D C2D 117.3(2)
C6D C1D P1D 124.8(2)
C2D C1D P1D 116.95(19)
C3D C2D C1D 120.3(2)
C3D C2D C7D 118.3(2)
C1D C2D C7D 121.3(2)
C4D C3D C2D 122.8(3)
C4D C3D H3DA 118.6
C2D C3D H3DA 118.6
C3D C4D C5D 117.0(3)
C3D C4D C8D 121.5(3)
C5D C4D C8D 121.5(3)
C6D C5D C4D 122.6(3)
C6D C5D H5DA 118.7
C4D C5D H5DA 118.7
C5D C6D C1D 119.9(3)
C5D C6D C9D 116.2(3)
C1D C6D C9D 123.9(2)
C2D C7D H7DA 109.5
C2D C7D H7DB 109.5
H7DA C7D H7DB 109.5
C2D C7D H7DC 109.5
H7DA C7D H7DC 109.5
H7DB C7D H7DC 109.5
C4D C8D H8DA 109.5
C4D C8D H8DB 109.5
H8DA C8D H8DB 109.5
C4D C8D H8DC 109.5
H8DA C8D H8DC 109.5
H8DB C8D H8DC 109.5
C6D C9D H9DA 109.5
C6D C9D H9DB 109.5
H9DA C9D H9DB 109.5
C6D C9D H9DC 109.5
H9DA C9D H9DC 109.5
H9DB C9D H9DC 109.5
C11D C10D C15D 118.3(2)
C11D C10D P1D 118.62(19)
C15D C10D P1D 122.91(19)
C12D C11D C10D 120.1(2)
C12D C11D C16D 116.8(2)
C10D C11D C16D 123.1(2)
C13D C12D C11D 121.7(3)
C13D C12D H12D 119.2
C11D C12D H12D 119.2
C14D C13D C12D 117.8(3)
C14D C13D C17D 121.6(3)
C12D C13D C17D 120.5(3)
C13D C14D C15D 122.5(3)
C13D C14D H14D 118.7
C15D C14D H14D 118.7
C14D C15D C10D 119.5(2)
C14D C15D C18D 118.7(2)
C10D C15D C18D 121.8(2)
C11D C16D H16J 109.5
C11D C16D H16K 109.5
H16J C16D H16K 109.5
C11D C16D H16L 109.5
H16J C16D H16L 109.5
H16K C16D H16L 109.5
C13D C17D H17J 109.5
C13D C17D H17K 109.5
H17J C17D H17K 109.5
C13D C17D H17L 109.5
H17J C17D H17L 109.5
H17K C17D H17L 109.5
C15D C18D H18J 109.5
C15D C18D H18K 109.5
H18J C18D H18K 109.5
C15D C18D H18L 109.5
H18J C18D H18L 109.5
H18K C18D H18L 109.5
O2D C19D C20D 110.8(2)
O2D C19D H19A 109.5
C20D C19D H19A 109.5
O2D C19D H19B 109.5
C20D C19D H19B 109.5
H19A C19D H19B 108.1
C19D C20D C21D 110.7(3)
C19D C20D H20G 109.5
C21D C20D H20G 109.5
C19D C20D H20H 109.5
C21D C20D H20H 109.5
H20G C20D H20H 108.1
C20D C21D C22D 109.8(2)
C20D C21D H21G 109.7
C22D C21D H21G 109.7
C20D C21D H21H 109.7
C22D C21D H21H 109.7
H21G C21D H21H 108.2
C23D C22D C21D 110.5(3)
C23D C22D H22G 109.5
C21D C22D H22G 109.5
C23D C22D H22H 109.5
C21D C22D H22H 109.5
H22G C22D H22H 108.1
O2D C23D C22D 111.7(2)
O2D C23D H23G 109.3
C22D C23D H23G 109.3
O2D C23D H23H 109.3
C22D C23D H23H 109.3
H23G C23D H23H 107.9

loop_
_geom_bond_atom_site_label_1
_geom_bond_atom_site_label_2
_geom_bond_distance
K1A O1A 2.6115(17)
K1A O1D 2.6990(18)
K1A O2A 2.731(2)
K1A O1B 2.7856(18)
K1A P1D 3.3600(9)
K1A P1B 3.4737(9)
K1A K1D 3.8627(7)
K1A K1C 3.8646(8)
K1A K1B 3.8875(7)
P1A O1A 1.5642(17)
P1A C10A 1.873(3)
P1A C1A 1.873(3)
P1A K1B 3.3179(8)
P1A K1D 3.4462(9)
O1A K1B 2.7020(18)
O1A K1D 2.7802(18)
O2A C23E 1.325(10)
O2A C19A 1.373(8)
O2A C23A 1.476(6)
O2A C19E 1.508(12)
C1A C6A 1.405(4)
C1A C2A 1.419(3)
C2A C3A 1.389(4)
C2A C7A 1.510(4)
C3A C4A 1.388(4)
C3A H3AA 0.9500
C4A C5A 1.375(4)
C4A C8A 1.509(4)
C5A C6A 1.396(4)
C5A H5AA 0.9500
C6A C9A 1.517(4)
C7A H7AA 0.9800
C7A H7AB 0.9800
C7A H7AC 0.9800
C8A H8AA 0.9800
C8A H8AB 0.9800
C8A H8AC 0.9800
C9A H9AA 0.9800
C9A H9AB 0.9800
C9A H9AC 0.9800
C10A C15A 1.412(4)
C10A C11A 1.414(3)
C11A C12A 1.393(4)
C11A C16A 1.506(4)
C12A C13A 1.375(5)
C12A H12A 0.9500
C13A C14A 1.391(5)
C13A C17A 1.513(4)
C14A C15A 1.400(4)
C14A H14A 0.9500
C15A C18A 1.502(4)
C16A H16A 0.9800
C16A H16B 0.9800
C16A H16C 0.9800
C17A H17A 0.9800
C17A H17B 0.9800
C17A H17C 0.9800
C18A H18A 0.9800
C18A H18B 0.9800
C18A H18C 0.9800
C19A C20A 1.486(12)
C19A H19G 0.9900
C19A H19H 0.9900
C20A C21A 1.527(11)
C20A H20A 0.9900
C20A H20B 0.9900
C21A C22A 1.351(16)
C21A H21A 0.9900
C21A H21B 0.9900
C22A C23A 1.500(14)
C22A H22A 0.9900
C22A H22B 0.9900
C23A H23A 0.9900
C23A H23B 0.9900
C19E C20E 1.437(15)
C19E H19I 0.9900
C19E H19J 0.9900
C20E C21E 1.532(17)
C20E H20I 0.9900
C20E H20J 0.9900
C21E C22E 1.74(2)
C21E H21I 0.9900
C21E H21J 0.9900
C22E C23E 1.48(3)
C22E H22I 0.9900
C22E H22J 0.9900
C23E H23I 0.9900
C23E H23J 0.9900
K1B O1B 2.6154(16)
K1B O2B 2.6561(19)
K1B O1C 2.7059(17)
K1B P1C 3.4379(8)
K1B K1D 3.7191(8)
K1B K1C 3.8188(7)
P1B O1B 1.5666(16)
P1B C1B 1.871(3)
P1B C10B 1.879(3)
P1B K1C 3.3230(8)
O1B K1C 2.6663(18)
O2B C23B 1.429(3)
O2B C19B 1.431(3)
C1B C2B 1.417(4)
C1B C6B 1.418(3)
C2B C3B 1.395(4)
C2B C7B 1.517(4)
C3B C4B 1.386(4)
C3B H3BA 0.9500
C4B C5B 1.379(4)
C4B C8B 1.512(4)
C5B C6B 1.397(4)
C5B H5BA 0.9500
C6B C9B 1.507(4)
C7B H7BA 0.9800
C7B H7BB 0.9800
C7B H7BC 0.9800
C8B H8BA 0.9800
C8B H8BB 0.9800
C8B H8BC 0.9800
C9B H9BA 0.9800
C9B H9BB 0.9800
C9B H9BC 0.9800
C10B C11B 1.411(3)
C10B C15B 1.413(4)
C11B C12B 1.399(4)
C11B C16B 1.513(4)
C12B C13B 1.383(4)
C12B H12B 0.9500
C13B C14B 1.386(4)
C13B C17B 1.520(4)
C14B C15B 1.394(4)
C14B H14B 0.9500
C15B C18B 1.508(4)
C16B H16D 0.9800
C16B H16E 0.9800
C16B H16F 0.9800
C17B H17D 0.9800
C17B H17E 0.9800
C17B H17F 0.9800
C18B H18D 0.9800
C18B H18E 0.9800
C18B H18F 0.9800
C19B C20B 1.510(4)
C19B H19C 0.9900
C19B H19D 0.9900
C20B C21B 1.518(4)
C20B H20C 0.9900
C20B H20D 0.9900
C21B C22B 1.518(4)
C21B H21C 0.9900
C21B H21D 0.9900
C22B C23B 1.522(4)
C22B H22C 0.9900
C22B H22D 0.9900
C23B H23C 0.9900
C23B H23D 0.9900
K1C O1C 2.6049(17)
K1C O2C 2.686(2)
K1C O1D 2.7634(18)
K1C P1D 3.4223(9)
K1C K1D 3.8640(7)
P1C O1C 1.5628(17)
P1C C10C 1.872(3)
P1C C1C 1.878(3)
P1C K1D 3.3481(8)
O1C K1D 2.7376(19)
O2C C23C 1.390(4)
O2C C19C 1.430(5)
C1C C6C 1.405(4)
C1C C2C 1.417(4)
C2C C3C 1.397(4)
C2C C7C 1.511(4)
C3C C4C 1.373(5)
C3C H3CA 0.9500
C4C C5C 1.390(5)
C4C C8C 1.519(4)
C5C C6C 1.398(4)
C5C H5CA 0.9500
C6C C9C 1.502(4)
C7C H7CA 0.9800
C7C H7CB 0.9800
C7C H7CC 0.9800
C8C H8CA 0.9800
C8C H8CB 0.9800
C8C H8CC 0.9800
C9C H9CA 0.9800
C9C H9CB 0.9800
C9C H9CC 0.9800
C10C C11C 1.414(3)
C10C C15C 1.417(3)
C11C C12C 1.394(3)
C11C C16C 1.516(3)
C12C C13C 1.388(4)
C12C H12C 0.9500
C13C C14C 1.377(4)
C13C C17C 1.516(4)
C14C C15C 1.396(4)
C14C H14C 0.9500
C15C C18C 1.505(4)
C16C H16G 0.9800
C16C H16H 0.9800
C16C H16I 0.9800
C17C H17G 0.9800
C17C H17H 0.9800
C17C H17I 0.9800
C18C H18G 0.9800
C18C H18H 0.9800
C18C H18I 0.9800
C19C C20C 1.556(6)
C19C H19E 0.9900
C19C H19F 0.9900
C20C C21C 1.495(7)
C20C H20E 0.9900
C20C H20F 0.9900
C21C C22C 1.624(8)
C21C H21E 0.9900
C21C H21F 0.9900
C22C C23C 1.455(6)
C22C H22E 0.9900
C22C H22F 0.9900
C23C H23E 0.9900
C23C H23F 0.9900
K1D O1D 2.5923(16)
K1D O2D 2.7121(19)
P1D O1D 1.5644(17)
P1D C1D 1.870(3)
P1D C10D 1.878(3)
O2D C23D 1.428(3)
O2D C19D 1.436(3)
C1D C6D 1.414(4)
C1D C2D 1.416(3)
C2D C3D 1.386(4)
C2D C7D 1.506(4)
C3D C4D 1.371(4)
C3D H3DA 0.9500
C4D C5D 1.394(4)
C4D C8D 1.507(5)
C5D C6D 1.388(4)
C5D H5DA 0.9500
C6D C9D 1.523(4)
C7D H7DA 0.9800
C7D H7DB 0.9800
C7D H7DC 0.9800
C8D H8DA 0.9800
C8D H8DB 0.9800
C8D H8DC 0.9800
C9D H9DA 0.9800
C9D H9DB 0.9800
C9D H9DC 0.9800
C10D C11D 1.407(3)
C10D C15D 1.418(3)
C11D C12D 1.396(4)
C11D C16D 1.515(4)
C12D C13D 1.394(4)
C12D H12D 0.9500
C13D C14D 1.381(4)
C13D C17D 1.515(4)
C14D C15D 1.391(4)
C14D H14D 0.9500
C15D C18D 1.506(4)
C16D H16J 0.9800
C16D H16K 0.9800
C16D H16L 0.9800
C17D H17J 0.9800
C17D H17K 0.9800
C17D H17L 0.9800
C18D H18J 0.9800
C18D H18K 0.9800
C18D H18L 0.9800
C19D C20D 1.503(4)
C19D H19A 0.9900
C19D H19B 0.9900
C20D C21D 1.519(4)
C20D H20G 0.9900
C20D H20H 0.9900
C21D C22D 1.521(4)
C21D H21G 0.9900
C21D H21H 0.9900
C22D C23D 1.500(4)
C22D H22G 0.9900
C22D H22H 0.9900
C23D H23G 0.9900
C23D H23H 0.9900

loop_
_platon_squeeze_void_nr
_platon_squeeze_void_average_x
_platon_squeeze_void_average_y
_platon_squeeze_void_average_z
_platon_squeeze_void_volume
_platon_squeeze_void_count_electrons
_platon_squeeze_void_content
1 0.500 0.000 0.265 2411 699 ' '
2 0.000 0.167 0.250 14 0 ' '
3 0.000 0.500 0.063 2411 699 ' '
4 0.500 0.333 0.750 13 0 ' '
5 0.500 0.667 0.250 14 0 ' '
6 0.000 0.833 0.750 13 0 ' '
